data_7046875
loop_
_publ_author_name
'Tatematsu, Yoshiharu'
'Kato, Shinzi'
'Nakata, Norio'
'Ebihara, Masahiro'
'Niyomura, Osamu'
'Sugamata, Koh'
'Yukimoto, Mariko'
'Minoura, Mao'

_publ_section_title
;
 Group 2 metal bis(arenecarbochalcogenoate)(crown ether) complexes:
 isolation and structural analysis.
;
_journal_issue 29
_journal_name_full 'Dalton transactions (Cambridge, England : 2003)'
_journal_page_first 9787
_journal_page_last 9794
_journal_paper_doi 10.1039/c8dt01959b
_journal_volume 47
_journal_year 2018
_chemical_formula_moiety 'C28 H38 Ca O8 S2'
_chemical_formula_sum 'C28 H38 Ca O8 S2'
_chemical_formula_weight 606.78
_space_group_crystal_system monoclinic
_space_group_IT_number 14
_space_group_name_Hall '-P 2ybc'
_space_group_name_H-M_alt 'P 1 21/c 1'
_symmetry_space_group_name_Hall '-P 2ybc'
_symmetry_space_group_name_H-M 'P 1 21/c 1'
_atom_sites_solution_hydrogens geom
_audit_creation_method SHELXL-2014/7
_audit_update_record
;
2018-06-21 deposited with the CCDC.
2018-06-26 downloaded from the CCDC.
;
_cell_angle_alpha 90
_cell_angle_beta 99.440(10)
_cell_angle_gamma 90
_cell_formula_units_Z 4
_cell_length_a 8.082(2)
_cell_length_b 16.472(2)
_cell_length_c 22.655(2)
_cell_measurement_reflns_used 25
_cell_measurement_temperature 193(2)
_cell_measurement_theta_max 11.6
_cell_measurement_theta_min 10.1
_cell_volume 2975.1(9)
_computing_cell_refinement 'MSC/AFC Diffractometer Control'
_computing_data_collection 'MSC/AFC Diffractometer Control'
_computing_data_reduction 'teXsan: PROCESS (MSC)'
_computing_molecular_graphics 'Mercury (Macrae et al., 2008)'
_computing_publication_material 'Yadokari-XG 2009 (Wakita, Nemoto et al., 2009)'
_computing_structure_refinement 'SHELXL-2014/7 (Sheldrick, 2014)'
_computing_structure_solution 'SIR97 (Altomare et al., 1999)'
_diffrn_ambient_temperature 193(2)
_diffrn_measured_fraction_theta_full 1.000
_diffrn_measured_fraction_theta_max 1.000
_diffrn_measurement_device_type 'Rigaku AFC7R'
_diffrn_measurement_method \w-2\q
_diffrn_radiation_monochromator graphite
_diffrn_radiation_type MoK\a
_diffrn_radiation_wavelength 0.7107
_diffrn_reflns_av_R_equivalents 0.1273
_diffrn_reflns_av_unetI/netI 0.1687
_diffrn_reflns_Laue_measured_fraction_full 1.000
_diffrn_reflns_Laue_measured_fraction_max 1.000
_diffrn_reflns_limit_h_max 10
_diffrn_reflns_limit_h_min 0
_diffrn_reflns_limit_k_max 21
_diffrn_reflns_limit_k_min 0
_diffrn_reflns_limit_l_max 29
_diffrn_reflns_limit_l_min -29
_diffrn_reflns_number 7311
_diffrn_reflns_point_group_measured_fraction_full 1.000
_diffrn_reflns_point_group_measured_fraction_max 1.000
_diffrn_reflns_theta_full 25.241
_diffrn_reflns_theta_max 27.496
_diffrn_reflns_theta_min 2.202
_diffrn_standards_decay_% 0.67
_diffrn_standards_interval_count 150
_diffrn_standards_number 3
_exptl_absorpt_coefficient_mu 0.398
_exptl_absorpt_correction_type none
_exptl_crystal_colour yellow
_exptl_crystal_density_diffrn 1.355
_exptl_crystal_description prismatic
_exptl_crystal_F_000 1288
_exptl_crystal_size_max 0.26
_exptl_crystal_size_mid 0.17
_exptl_crystal_size_min 0.14
_refine_diff_density_max 0.326
_refine_diff_density_min -0.403
_refine_diff_density_rms 0.075
_refine_ls_extinction_method none
_refine_ls_goodness_of_fit_ref 1.018
_refine_ls_hydrogen_treatment constr
_refine_ls_matrix_type full
_refine_ls_number_parameters 354
_refine_ls_number_reflns 6835
_refine_ls_number_restraints 0
_refine_ls_restrained_S_all 1.018
_refine_ls_R_factor_all 0.1881
_refine_ls_R_factor_gt 0.0558
_refine_ls_shift/su_max 0.000
_refine_ls_shift/su_mean 0.000
_refine_ls_structure_factor_coef Fsqd
_refine_ls_weighting_details 'w=1/[\s^2^(Fo^2^)+(0.0427P)^2^] where P=(Fo^2^+2Fc^2^)/3'
_refine_ls_weighting_scheme calc
_refine_ls_wR_factor_gt 0.1160
_refine_ls_wR_factor_ref 0.1574
_reflns_Friedel_coverage 0.000
_reflns_number_gt 2979
_reflns_number_total 6835
_reflns_threshold_expression 'I > 2\s(I)'
_cod_data_source_file c8dt01959b2.cif
_cod_data_source_block 9b
_cod_depositor_comments 'Adding full bibliography for 7046874--7046878.cif.'
_cod_database_code 7046875
_shelx_shelxl_version_number 2014/7
_shelx_space_group_comment
;
The symmetry employed for this shelxl refinement is uniquely defined
by the following loop, which should always be used as a source of
symmetry information in preference to the above space-group names.
They are only intended as comments.
;
_shelx_estimated_absorpt_t_min 0.904
_shelx_estimated_absorpt_t_max 0.946

loop_
_space_group_symop_operation_xyz
'x, y, z'
'-x, y+1/2, -z+1/2'
'-x, -y, -z'
'x, -y-1/2, z-1/2'

loop_
_atom_site_label
_atom_site_type_symbol
_atom_site_fract_x
_atom_site_fract_y
_atom_site_fract_z
_atom_site_U_iso_or_equiv
_atom_site_adp_type
_atom_site_occupancy
_atom_site_site_symmetry_order
_atom_site_calc_flag
_atom_site_refinement_flags_posn
_atom_site_refinement_flags_adp
Ca1 Ca 0.28058(10) 0.12716(5) 0.13898(4) 0.0298(2) Uani 1 1 d . .
S1 S 0.23149(19) -0.07900(8) 0.27452(7) 0.0572(4) Uani 1 1 d . .
S2 S 0.30416(15) 0.13549(7) 0.00971(5) 0.0412(3) Uani 1 1 d . .
O1 O 0.2055(4) 0.06133(19) 0.21975(13) 0.0423(8) Uani 1 1 d . .
O2 O 0.4594(4) 0.22110(18) 0.09754(13) 0.0372(7) Uani 1 1 d . .
O3 O 0.1921(4) -0.01818(17) 0.09648(14) 0.0389(8) Uani 1 1 d . .
O4 O 0.5208(4) 0.02694(17) 0.14004(14) 0.0378(7) Uani 1 1 d . .
O5 O 0.5342(4) 0.13919(18) 0.22895(14) 0.0406(8) Uani 1 1 d . .
O6 O 0.3166(4) 0.26074(18) 0.20496(14) 0.0481(9) Uani 1 1 d . .
O7 O 0.0821(4) 0.24863(18) 0.10906(14) 0.0423(8) Uani 1 1 d . .
O8 O -0.0387(4) 0.09694(18) 0.10735(13) 0.0373(7) Uani 1 1 d . .
C1 C 0.1880(5) 0.0215(3) 0.2656(2) 0.0365(11) Uani 1 1 d . .
C2 C 0.1275(5) 0.0687(3) 0.3151(2) 0.0322(10) Uani 1 1 d . .
C3 C 0.1218(6) 0.0348(3) 0.3707(2) 0.0407(12) Uani 1 1 d . .
H1 H 0.1556 -0.0200 0.3781 0.049 Uiso 1 1 calc R U
C4 C 0.0676(6) 0.0795(3) 0.4156(2) 0.0462(13) Uani 1 1 d . .
H2 H 0.0649 0.0548 0.4534 0.055 Uiso 1 1 calc R U
C5 C 0.0175(6) 0.1591(3) 0.4066(2) 0.0409(12) Uani 1 1 d . .
C6 C 0.0245(6) 0.1937(3) 0.3511(2) 0.0452(12) Uani 1 1 d . .
H3 H -0.0084 0.2487 0.3441 0.054 Uiso 1 1 calc R U
C7 C 0.0786(5) 0.1494(3) 0.3060(2) 0.0412(12) Uani 1 1 d . .
H4 H 0.0824 0.1743 0.2685 0.049 Uiso 1 1 calc R U
C8 C -0.0386(6) 0.2080(3) 0.4562(2) 0.0609(16) Uani 1 1 d . .
H5 H 0.0470 0.2486 0.4709 0.091 Uiso 1 1 calc R U
H6 H -0.0547 0.1717 0.4891 0.091 Uiso 1 1 calc R U
H7 H -0.1446 0.2354 0.4409 0.091 Uiso 1 1 calc R U
C9 C 0.4196(5) 0.2151(3) 0.0416(2) 0.0326(10) Uani 1 1 d . .
C10 C 0.4747(5) 0.2822(2) 0.00426(19) 0.0284(9) Uani 1 1 d . .
C11 C 0.4431(5) 0.2808(3) -0.0579(2) 0.0369(11) Uani 1 1 d . .
H8 H 0.3870 0.2356 -0.0782 0.044 Uiso 1 1 calc R U
C12 C 0.4929(6) 0.3449(3) -0.0903(2) 0.0413(12) Uani 1 1 d . .
H9 H 0.4683 0.3430 -0.1328 0.050 Uiso 1 1 calc R U
C13 C 0.5766(5) 0.4112(3) -0.0633(2) 0.0371(11) Uani 1 1 d . .
C14 C 0.6091(5) 0.4125(3) -0.0006(2) 0.0382(11) Uani 1 1 d . .
H10 H 0.6668 0.4574 0.0195 0.046 Uiso 1 1 calc R U
C15 C 0.5580(5) 0.3493(2) 0.0323(2) 0.0329(10) Uani 1 1 d . .
H11 H 0.5801 0.3516 0.0747 0.039 Uiso 1 1 calc R U
C16 C 0.6277(6) 0.4804(3) -0.0998(2) 0.0498(13) Uani 1 1 d . .
H12 H 0.5293 0.5004 -0.1270 0.075 Uiso 1 1 calc R U
H13 H 0.7122 0.4614 -0.1231 0.075 Uiso 1 1 calc R U
H14 H 0.6749 0.5243 -0.0730 0.075 Uiso 1 1 calc R U
C17 C -0.0896(5) 0.0216(3) 0.0789(2) 0.0438(12) Uani 1 1 d . .
H15 H -0.0886 0.0256 0.0354 0.053 Uiso 1 1 calc R U
H16 H -0.2049 0.0079 0.0850 0.053 Uiso 1 1 calc R U
C18 C 0.0297(5) -0.0427(3) 0.1057(2) 0.0459(13) Uani 1 1 d . .
H17 H 0.0263 -0.0482 0.1490 0.055 Uiso 1 1 calc R U
H18 H -0.0002 -0.0956 0.0861 0.055 Uiso 1 1 calc R U
C19 C 0.3169(6) -0.0795(3) 0.1126(2) 0.0468(13) Uani 1 1 d . .
H19 H 0.2909 -0.1282 0.0872 0.056 Uiso 1 1 calc R U
H20 H 0.3218 -0.0955 0.1550 0.056 Uiso 1 1 calc R U
C20 C 0.4789(6) -0.0432(3) 0.1032(2) 0.0444(12) Uani 1 1 d . .
H21 H 0.5691 -0.0841 0.1125 0.053 Uiso 1 1 calc R U
H22 H 0.4715 -0.0277 0.0606 0.053 Uiso 1 1 calc R U
C21 C 0.6063(6) 0.0089(3) 0.1990(2) 0.0425(12) Uani 1 1 d . .
H23 H 0.6995 -0.0295 0.1971 0.051 Uiso 1 1 calc R U
H24 H 0.5281 -0.0160 0.2231 0.051 Uiso 1 1 calc R U
C22 C 0.6729(5) 0.0874(3) 0.2265(2) 0.0426(12) Uani 1 1 d . .
H25 H 0.7355 0.0779 0.2672 0.051 Uiso 1 1 calc R U
H26 H 0.7500 0.1126 0.2020 0.051 Uiso 1 1 calc R U
C23 C 0.5867(6) 0.2186(3) 0.2490(2) 0.0497(13) Uani 1 1 d . .
H27 H 0.6433 0.2458 0.2188 0.060 Uiso 1 1 calc R U
H28 H 0.6669 0.2151 0.2870 0.060 Uiso 1 1 calc R U
C24 C 0.4358(6) 0.2655(3) 0.2582(2) 0.0491(13) Uani 1 1 d . .
H29 H 0.3881 0.2426 0.2922 0.059 Uiso 1 1 calc R U
H30 H 0.4664 0.3229 0.2674 0.059 Uiso 1 1 calc R U
C25 C 0.2112(7) 0.3290(3) 0.1925(3) 0.0628(16) Uani 1 1 d . .
H31 H 0.2755 0.3796 0.2029 0.075 Uiso 1 1 calc R U
H32 H 0.1185 0.3266 0.2162 0.075 Uiso 1 1 calc R U
C26 C 0.1436(7) 0.3268(3) 0.1274(2) 0.0560(14) Uani 1 1 d . .
H33 H 0.0518 0.3670 0.1184 0.067 Uiso 1 1 calc R U
H34 H 0.2333 0.3422 0.1046 0.067 Uiso 1 1 calc R U
C27 C -0.0897(6) 0.2357(3) 0.1159(3) 0.0540(14) Uani 1 1 d . .
H35 H -0.1596 0.2824 0.0994 0.065 Uiso 1 1 calc R U
H36 H -0.0985 0.2298 0.1587 0.065 Uiso 1 1 calc R U
C28 C -0.1468(6) 0.1612(3) 0.0831(2) 0.0518(14) Uani 1 1 d . .
H37 H -0.2639 0.1489 0.0877 0.062 Uiso 1 1 calc R U
H38 H -0.1423 0.1680 0.0400 0.062 Uiso 1 1 calc R U

loop_
_atom_site_aniso_label
_atom_site_aniso_U_11
_atom_site_aniso_U_22
_atom_site_aniso_U_33
_atom_site_aniso_U_23
_atom_site_aniso_U_13
_atom_site_aniso_U_12
Ca1 0.0261(4) 0.0356(4) 0.0268(5) 0.0002(4) 0.0018(4) 0.0018(4)
S1 0.0758(10) 0.0484(7) 0.0525(9) 0.0022(7) 0.0260(8) 0.0052(7)
S2 0.0442(7) 0.0437(6) 0.0359(7) -0.0062(6) 0.0066(6) -0.0064(6)
O1 0.0450(19) 0.055(2) 0.0266(18) 0.0081(15) 0.0054(15) -0.0132(17)
O2 0.0355(17) 0.0473(18) 0.0271(18) 0.0013(15) 0.0004(14) -0.0049(15)
O3 0.0288(16) 0.0428(18) 0.045(2) -0.0061(15) 0.0068(15) -0.0044(14)
O4 0.0316(16) 0.0394(16) 0.040(2) -0.0016(15) 0.0004(15) 0.0002(14)
O5 0.0312(17) 0.0449(18) 0.042(2) 0.0008(15) -0.0044(14) -0.0038(15)
O6 0.059(2) 0.0432(18) 0.038(2) -0.0057(16) -0.0030(18) 0.0062(17)
O7 0.0408(19) 0.0441(18) 0.041(2) -0.0022(15) 0.0048(16) 0.0045(15)
O8 0.0292(16) 0.0508(18) 0.0301(18) 0.0003(15) -0.0007(14) 0.0022(15)
C1 0.027(2) 0.051(3) 0.030(3) 0.002(2) -0.001(2) -0.008(2)
C2 0.023(2) 0.044(2) 0.028(3) -0.002(2) 0.0003(19) -0.007(2)
C3 0.041(3) 0.042(3) 0.037(3) 0.003(2) 0.002(2) -0.003(2)
C4 0.052(3) 0.057(3) 0.031(3) 0.001(2) 0.010(2) -0.006(3)
C5 0.031(3) 0.050(3) 0.042(3) -0.011(2) 0.006(2) -0.013(2)
C6 0.035(3) 0.046(3) 0.049(3) -0.002(2) -0.009(2) -0.003(2)
C7 0.037(3) 0.049(3) 0.033(3) 0.004(2) -0.006(2) -0.006(2)
C8 0.048(3) 0.074(4) 0.064(4) -0.025(3) 0.020(3) -0.014(3)
C9 0.023(2) 0.043(2) 0.032(3) -0.001(2) 0.0031(19) 0.009(2)
C10 0.022(2) 0.039(2) 0.024(2) -0.0001(19) 0.0009(17) 0.0032(19)
C11 0.033(2) 0.043(3) 0.032(3) -0.005(2) 0.000(2) -0.003(2)
C12 0.041(3) 0.057(3) 0.024(3) 0.000(2) 0.000(2) 0.004(2)
C13 0.030(2) 0.043(3) 0.037(3) 0.006(2) 0.004(2) 0.008(2)
C14 0.036(3) 0.038(2) 0.038(3) 0.006(2) 0.000(2) -0.002(2)
C15 0.029(2) 0.041(2) 0.025(3) -0.0015(19) -0.0041(19) 0.002(2)
C16 0.047(3) 0.055(3) 0.050(3) 0.015(3) 0.018(3) 0.007(3)
C17 0.025(2) 0.065(3) 0.041(3) -0.007(3) 0.005(2) -0.010(2)
C18 0.032(3) 0.052(3) 0.055(3) -0.010(3) 0.010(2) -0.015(2)
C19 0.040(3) 0.038(2) 0.062(4) -0.011(2) 0.006(3) 0.002(2)
C20 0.037(3) 0.040(2) 0.059(4) -0.010(2) 0.014(3) 0.002(2)
C21 0.035(3) 0.051(3) 0.040(3) 0.014(2) 0.001(2) 0.007(2)
C22 0.027(2) 0.060(3) 0.036(3) 0.009(2) -0.007(2) 0.004(2)
C23 0.043(3) 0.053(3) 0.050(3) -0.012(3) -0.001(3) -0.021(3)
C24 0.056(3) 0.051(3) 0.036(3) -0.006(2) -0.005(3) -0.005(3)
C25 0.074(4) 0.050(3) 0.060(4) -0.012(3) -0.003(3) 0.014(3)
C26 0.060(4) 0.047(3) 0.057(4) 0.008(3) -0.002(3) 0.011(3)
C27 0.040(3) 0.065(3) 0.059(4) 0.010(3) 0.012(3) 0.016(3)
C28 0.026(2) 0.071(3) 0.053(4) 0.018(3) -0.009(2) 0.005(3)

loop_
_atom_type_symbol
_atom_type_description
_atom_type_scat_dispersion_real
_atom_type_scat_dispersion_imag
_atom_type_scat_source
C C 0.0033 0.0016 'International Tables Vol C Tables 4.2.6.8 and 6.1.1.4'
H H 0.0000 0.0000 'International Tables Vol C Tables 4.2.6.8 and 6.1.1.4'
Ca Ca 0.2262 0.3064 'International Tables Vol C Tables 4.2.6.8 and 6.1.1.4'
O O 0.0106 0.0060 'International Tables Vol C Tables 4.2.6.8 and 6.1.1.4'
S S 0.1246 0.1234 'International Tables Vol C Tables 4.2.6.8 and 6.1.1.4'

loop_
_geom_angle_atom_site_label_1
_geom_angle_atom_site_label_2
_geom_angle_atom_site_label_3
_geom_angle
O1 Ca1 O2 150.29(11)
O1 Ca1 O4 89.25(11)
O2 Ca1 O4 85.12(10)
O1 Ca1 O7 109.96(11)
O2 Ca1 O7 77.69(10)
O4 Ca1 O7 160.77(10)
O1 Ca1 O8 75.51(10)
O2 Ca1 O8 130.12(10)
O4 Ca1 O8 126.66(10)
O7 Ca1 O8 62.13(10)
O1 Ca1 O3 76.73(10)
O2 Ca1 O3 125.81(10)
O4 Ca1 O3 64.85(9)
O7 Ca1 O3 119.22(10)
O8 Ca1 O3 61.95(9)
O1 Ca1 O6 87.79(11)
O2 Ca1 O6 70.68(11)
O4 Ca1 O6 121.35(10)
O7 Ca1 O6 60.72(10)
O8 Ca1 O6 108.99(10)
O3 Ca1 O6 163.51(11)
O1 Ca1 O5 72.19(10)
O2 Ca1 O5 79.28(10)
O4 Ca1 O5 63.18(10)
O7 Ca1 O5 120.81(10)
O8 Ca1 O5 146.14(10)
O3 Ca1 O5 118.56(10)
O6 Ca1 O5 60.30(10)
O1 Ca1 S2 151.32(9)
O2 Ca1 S2 56.39(8)
O4 Ca1 S2 82.36(8)
O7 Ca1 S2 80.97(8)
O8 Ca1 S2 87.62(7)
O3 Ca1 S2 74.88(7)
O6 Ca1 S2 119.95(8)
O5 Ca1 S2 126.05(8)
O1 Ca1 C9 173.25(12)
O2 Ca1 C9 23.75(10)
O4 Ca1 C9 86.75(10)
O7 Ca1 C9 74.04(11)
O8 Ca1 C9 111.24(11)
O3 Ca1 C9 106.35(11)
O6 Ca1 C9 89.65(11)
O5 Ca1 C9 101.13(11)
S2 Ca1 C9 33.07(9)
C9 S2 Ca1 74.67(16)
C1 O1 Ca1 171.0(3)
C9 O2 Ca1 105.7(3)
C18 O3 C19 113.0(3)
C18 O3 Ca1 114.0(2)
C19 O3 Ca1 114.2(2)
C21 O4 C20 114.1(3)
C21 O4 Ca1 113.2(2)
C20 O4 Ca1 114.2(2)
C22 O5 C23 111.6(3)
C22 O5 Ca1 116.2(2)
C23 O5 Ca1 117.8(3)
C25 O6 C24 115.4(4)
C25 O6 Ca1 122.9(3)
C24 O6 Ca1 121.5(3)
C26 O7 C27 113.7(4)
C26 O7 Ca1 117.0(3)
C27 O7 Ca1 115.2(3)
C28 O8 C17 111.0(3)
C28 O8 Ca1 118.7(3)
C17 O8 Ca1 119.2(2)
O1 C1 C2 116.0(4)
O1 C1 S1 124.0(4)
C2 C1 S1 120.0(3)
C3 C2 C7 117.9(4)
C3 C2 C1 122.0(4)
C7 C2 C1 120.1(4)
C4 C3 C2 121.0(4)
C4 C3 H1 119.5
C2 C3 H1 119.5
C5 C4 C3 121.2(5)
C5 C4 H2 119.4
C3 C4 H2 119.4
C4 C5 C6 118.0(5)
C4 C5 C8 120.9(5)
C6 C5 C8 121.0(5)
C7 C6 C5 121.0(5)
C7 C6 H3 119.5
C5 C6 H3 119.5
C6 C7 C2 120.8(5)
C6 C7 H4 119.6
C2 C7 H4 119.6
C5 C8 H5 109.5
C5 C8 H6 109.5
H5 C8 H6 109.5
C5 C8 H7 109.5
H5 C8 H7 109.5
H6 C8 H7 109.5
O2 C9 C10 117.3(4)
O2 C9 S2 121.3(3)
C10 C9 S2 121.3(3)
O2 C9 Ca1 50.5(2)
C10 C9 Ca1 161.5(3)
S2 C9 Ca1 72.26(15)
C11 C10 C15 118.0(4)
C11 C10 C9 122.5(4)
C15 C10 C9 119.5(4)
C12 C11 C10 120.3(4)
C12 C11 H8 119.9
C10 C11 H8 119.9
C13 C12 C11 122.3(4)
C13 C12 H9 118.8
C11 C12 H9 118.8
C12 C13 C14 117.4(4)
C12 C13 C16 121.1(4)
C14 C13 C16 121.5(4)
C15 C14 C13 120.8(4)
C15 C14 H10 119.6
C13 C14 H10 119.6
C14 C15 C10 121.1(4)
C14 C15 H11 119.4
C10 C15 H11 119.4
C13 C16 H12 109.5
C13 C16 H13 109.5
H12 C16 H13 109.5
C13 C16 H14 109.5
H12 C16 H14 109.5
H13 C16 H14 109.5
O8 C17 C18 108.3(4)
O8 C17 H15 110.0
C18 C17 H15 110.0
O8 C17 H16 110.0
C18 C17 H16 110.0
H15 C17 H16 108.4
O3 C18 C17 106.9(4)
O3 C18 H17 110.4
C17 C18 H17 110.4
O3 C18 H18 110.4
C17 C18 H18 110.4
H17 C18 H18 108.6
O3 C19 C20 106.2(4)
O3 C19 H19 110.5
C20 C19 H19 110.5
O3 C19 H20 110.5
C20 C19 H20 110.5
H19 C19 H20 108.7
O4 C20 C19 111.8(4)
O4 C20 H21 109.3
C19 C20 H21 109.3
O4 C20 H22 109.3
C19 C20 H22 109.3
H21 C20 H22 107.9
O4 C21 C22 107.2(3)
O4 C21 H23 110.3
C22 C21 H23 110.3
O4 C21 H24 110.3
C22 C21 H24 110.3
H23 C21 H24 108.5
O5 C22 C21 107.7(3)
O5 C22 H25 110.2
C21 C22 H25 110.2
O5 C22 H26 110.2
C21 C22 H26 110.2
H25 C22 H26 108.5
O5 C23 C24 108.3(4)
O5 C23 H27 110.0
C24 C23 H27 110.0
O5 C23 H28 110.0
C24 C23 H28 110.0
H27 C23 H28 108.4
O6 C24 C23 108.1(4)
O6 C24 H29 110.1
C23 C24 H29 110.1
O6 C24 H30 110.1
C23 C24 H30 110.1
H29 C24 H30 108.4
O6 C25 C26 106.9(4)
O6 C25 H31 110.3
C26 C25 H31 110.3
O6 C25 H32 110.3
C26 C25 H32 110.3
H31 C25 H32 108.6
O7 C26 C25 111.5(4)
O7 C26 H33 109.3
C25 C26 H33 109.3
O7 C26 H34 109.3
C25 C26 H34 109.3
H33 C26 H34 108.0
O7 C27 C28 107.3(4)
O7 C27 H35 110.2
C28 C27 H35 110.2
O7 C27 H36 110.2
C28 C27 H36 110.2
H35 C27 H36 108.5
O8 C28 C27 107.7(4)
O8 C28 H37 110.2
C27 C28 H37 110.2
O8 C28 H38 110.2
C27 C28 H38 110.2
H37 C28 H38 108.5

loop_
_geom_bond_atom_site_label_1
_geom_bond_atom_site_label_2
_geom_bond_distance
Ca1 O1 2.293(3)
Ca1 O2 2.410(3)
Ca1 O4 2.546(3)
Ca1 O7 2.584(3)
Ca1 O8 2.610(3)
Ca1 O3 2.635(3)
Ca1 O6 2.649(3)
Ca1 O5 2.650(3)
Ca1 S2 2.9690(15)
Ca1 C9 3.006(5)
S1 C1 1.698(5)
S2 C9 1.701(4)
O1 C1 1.256(5)
O2 C9 1.258(5)
O3 C18 1.421(5)
O3 C19 1.432(5)
O4 C21 1.430(5)
O4 C20 1.433(5)
O5 C22 1.417(5)
O5 C23 1.426(5)
O6 C25 1.410(5)
O6 C24 1.417(5)
O7 C26 1.418(5)
O7 C27 1.438(5)
O8 C28 1.424(5)
O8 C17 1.428(5)
C1 C2 1.511(6)
C2 C3 1.386(6)
C2 C7 1.392(6)
C3 C4 1.384(6)
C3 H1 0.9500
C4 C5 1.378(6)
C4 H2 0.9500
C5 C6 1.390(6)
C5 C8 1.512(6)
C6 C7 1.384(6)
C6 H3 0.9500
C7 H4 0.9500
C8 H5 0.9800
C8 H6 0.9800
C8 H7 0.9800
C9 C10 1.503(6)
C10 C11 1.390(6)
C10 C15 1.392(5)
C11 C12 1.383(6)
C11 H8 0.9500
C12 C13 1.375(6)
C12 H9 0.9500
C13 C14 1.401(6)
C13 C16 1.504(6)
C14 C15 1.383(6)
C14 H10 0.9500
C15 H11 0.9500
C16 H12 0.9800
C16 H13 0.9800
C16 H14 0.9800
C17 C18 1.492(6)
C17 H15 0.9900
C17 H16 0.9900
C18 H17 0.9900
C18 H18 0.9900
C19 C20 1.487(6)
C19 H19 0.9900
C19 H20 0.9900
C20 H21 0.9900
C20 H22 0.9900
C21 C22 1.496(6)
C21 H23 0.9900
C21 H24 0.9900
C22 H25 0.9900
C22 H26 0.9900
C23 C24 1.487(6)
C23 H27 0.9900
C23 H28 0.9900
C24 H29 0.9900
C24 H30 0.9900
C25 C26 1.487(7)
C25 H31 0.9900
C25 H32 0.9900
C26 H33 0.9900
C26 H34 0.9900
C27 C28 1.469(7)
C27 H35 0.9900
C27 H36 0.9900
C28 H37 0.9900
C28 H38 0.9900

loop_
_geom_torsion_atom_site_label_1
_geom_torsion_atom_site_label_2
_geom_torsion_atom_site_label_3
_geom_torsion_atom_site_label_4
_geom_torsion
O1 C1 C2 C3 -172.2(4)
S1 C1 C2 C3 6.6(6)
O1 C1 C2 C7 6.5(6)
S1 C1 C2 C7 -174.7(3)
C7 C2 C3 C4 0.6(7)
C1 C2 C3 C4 179.3(4)
C2 C3 C4 C5 0.0(7)
C3 C4 C5 C6 -0.6(7)
C3 C4 C5 C8 -178.9(4)
C4 C5 C6 C7 0.6(7)
C8 C5 C6 C7 178.9(4)
C5 C6 C7 C2 0.0(7)
C3 C2 C7 C6 -0.7(6)
C1 C2 C7 C6 -179.3(4)
Ca1 O2 C9 C10 163.2(3)
Ca1 O2 C9 S2 -15.3(4)
Ca1 S2 C9 O2 12.4(3)
Ca1 S2 C9 C10 -166.1(3)
O2 C9 C10 C11 177.8(4)
S2 C9 C10 C11 -3.7(6)
Ca1 C9 C10 C11 -137.6(8)
O2 C9 C10 C15 -3.4(6)
S2 C9 C10 C15 175.1(3)
Ca1 C9 C10 C15 41.2(11)
C15 C10 C11 C12 -0.3(6)
C9 C10 C11 C12 178.5(4)
C10 C11 C12 C13 1.0(7)
C11 C12 C13 C14 -0.7(7)
C11 C12 C13 C16 -179.4(4)
C12 C13 C14 C15 -0.1(6)
C16 C13 C14 C15 178.6(4)
C13 C14 C15 C10 0.7(6)
C11 C10 C15 C14 -0.5(6)
C9 C10 C15 C14 -179.3(4)
C28 O8 C17 C18 179.3(4)
Ca1 O8 C17 C18 35.6(4)
C19 O3 C18 C17 -171.9(4)
Ca1 O3 C18 C17 55.5(4)
O8 C17 C18 O3 -58.4(5)
C18 O3 C19 C20 -177.3(4)
Ca1 O3 C19 C20 -44.9(4)
C21 O4 C20 C19 85.5(5)
Ca1 O4 C20 C19 -47.0(5)
O3 C19 C20 O4 60.9(5)
C20 O4 C21 C22 168.0(4)
Ca1 O4 C21 C22 -59.1(4)
C23 O5 C22 C21 -174.1(4)
Ca1 O5 C22 C21 -35.2(4)
O4 C21 C22 O5 61.0(5)
C22 O5 C23 C24 -172.5(4)
Ca1 O5 C23 C24 49.3(5)
C25 O6 C24 C23 -148.9(4)
Ca1 O6 C24 C23 35.9(5)
O5 C23 C24 O6 -52.9(5)
C24 O6 C25 C26 159.4(4)
Ca1 O6 C25 C26 -25.5(6)
C27 O7 C26 C25 86.9(5)
Ca1 O7 C26 C25 -51.2(5)
O6 C25 C26 O7 47.6(6)
C26 O7 C27 C28 167.4(4)
Ca1 O7 C27 C28 -53.7(5)
C17 O8 C28 C27 178.2(4)
Ca1 O8 C28 C27 -38.0(5)
O7 C27 C28 O8 58.0(5)
